data_4120074
loop_
_publ_author_name
'Brian D. Rekken'
'Thomas M. Brown'
'James C. Fettinger'
'Felicitas Lips'
'Heikki M. Tuononen'
'Rolfe H. Herber'
'Philip P. Power'

_publ_section_title
;
 Dispersion Forces and Counterintuitive Steric Effects in Main Group
 Molecules: Heavier Group 14 (Si-Pb) Dichalcogenolate Carbene Analogues
 with Sub-90\% Interligand Bond Angles
;
_journal_name_full 'Journal of the American Chemical Society'
_journal_page_first 10134
_journal_page_last 10148
_journal_paper_doi 10.1021/ja403802a
_journal_volume 135
_journal_year 2013
_chemical_formula_moiety '2(C72 H98 S2 Si1)'
_chemical_formula_sum 'C144 H196 S4 Si2'
_chemical_formula_weight 2111.43
_chemical_name_systematic
; 
 ? 
;
_space_group_IT_number 15
_symmetry_cell_setting monoclinic
_symmetry_space_group_name_Hall '-I 2ya'
_symmetry_space_group_name_H-M 'I 1 2/a 1'
_atom_sites_solution_hydrogens geom
_atom_sites_solution_primary direct
_atom_sites_solution_secondary difmap
_audit_creation_method SHELXL-97
_cell_angle_alpha 90.00
_cell_angle_beta 106.830(4)
_cell_angle_gamma 90.00
_cell_formula_units_Z 8
_cell_length_a 26.2117(18)
_cell_length_b 18.3555(13)
_cell_length_c 41.770(4)
_cell_measurement_reflns_used 9885
_cell_measurement_temperature 90(2)
_cell_measurement_theta_max 68.67
_cell_measurement_theta_min 4.01
_cell_volume 19236(3)
_computing_cell_refinement 'SAINT (8.27b) (Bruker, 2012)'
_computing_data_collection 'Apex2 (2012.2-0) (Bruker, 2012)'
_computing_data_reduction 'SAINT (8.27b) (Bruker, 2012)'
_computing_molecular_graphics 'Bruker SHELXTL'
_computing_publication_material 'Bruker SHELXTL'
_computing_structure_refinement 'SHELXL-2012 (Sheldrick, 2012)'
_computing_structure_solution 'SHELXS-97 (Sheldrick, 2008)'
_diffrn_ambient_temperature 90(2)
_diffrn_measured_fraction_theta_full 0.984
_diffrn_measured_fraction_theta_max 0.984
_diffrn_measurement_device_type 'Bruker Duo APEX-II CCD'
_diffrn_measurement_method '\f and \w scans'
_diffrn_radiation_monochromator graphite
_diffrn_radiation_source 'fine-focus sealed tube'
_diffrn_radiation_type CuK\a
_diffrn_radiation_wavelength 1.54178
_diffrn_reflns_av_R_equivalents 0.0655
_diffrn_reflns_av_sigmaI/netI 0.0699
_diffrn_reflns_limit_h_max 29
_diffrn_reflns_limit_h_min -31
_diffrn_reflns_limit_k_max 21
_diffrn_reflns_limit_k_min -21
_diffrn_reflns_limit_l_max 50
_diffrn_reflns_limit_l_min -50
_diffrn_reflns_number 66921
_diffrn_reflns_theta_full 68.67
_diffrn_reflns_theta_max 68.67
_diffrn_reflns_theta_min 2.65
_exptl_absorpt_coefficient_mu 1.618
_exptl_absorpt_correction_T_max 0.7173
_exptl_absorpt_correction_T_min 0.5770
_exptl_absorpt_correction_type multi-scan
_exptl_absorpt_process_details 'SADABS 2008/1 (Sheldrick, 2008)'
_exptl_crystal_colour yellow
_exptl_crystal_density_diffrn 1.458
_exptl_crystal_description block
_exptl_crystal_F_000 9216
_exptl_crystal_size_max 0.38
_exptl_crystal_size_mid 0.27
_exptl_crystal_size_min 0.22
_refine_diff_density_max 3.864
_refine_diff_density_min -1.346
_refine_diff_density_rms 0.260
_refine_ls_extinction_method none
_refine_ls_goodness_of_fit_ref 2.420
_refine_ls_hydrogen_treatment constr
_refine_ls_matrix_type full
_refine_ls_number_parameters 1060
_refine_ls_number_reflns 17477
_refine_ls_number_restraints 0
_refine_ls_restrained_S_all 2.420
_refine_ls_R_factor_all 0.2850
_refine_ls_R_factor_gt 0.2423
_refine_ls_shift/su_max 0.451
_refine_ls_shift/su_mean 0.017
_refine_ls_structure_factor_coef Fsqd
_refine_ls_weighting_details 'calc w=1/[\s^2^(Fo^2^)+(0.2000P)^2^+0.0000P] where P=(Fo^2^+2Fc^2^)/3'
_refine_ls_weighting_scheme calc
_refine_ls_wR_factor_gt 0.5481
_refine_ls_wR_factor_ref 0.5918
_reflns_number_gt 11748
_reflns_number_total 17477
_reflns_threshold_expression 'I > 2\s(I)'
_cod_data_source_file ja403802a_si_017.cif
_cod_data_source_block bdr219b
_cod_database_code 4120074
_shelxl_version_number 2012-6

loop_
_symmetry_equiv_pos_as_xyz
'x, y, z'
'-x+1/2, y, -z'
'x+1/2, y+1/2, z+1/2'
'-x+1, y+1/2, -z+1/2'
'-x, -y, -z'
'x-1/2, -y, z'
'-x+1/2, -y+1/2, -z+1/2'
'x, -y+1/2, z+1/2'

loop_
_atom_site_label
_atom_site_type_symbol
_atom_site_fract_x
_atom_site_fract_y
_atom_site_fract_z
_atom_site_U_iso_or_equiv
_atom_site_adp_type
_atom_site_occupancy
_atom_site_symmetry_multiplicity
_atom_site_calc_flag
_atom_site_refinement_flags
Si1 Si 0.64109(9) 1.00047(14) 0.17315(9) 0.0636(8) Uani 1 1 d .
S2 S 0.57902(10) 0.93010(13) 0.15027(6) 0.0504(6) Uani 1 1 d .
Si1A Si 0.5250(5) 0.9911(8) 0.1572(5) 0.119(5) Uani 0.35 1 d P
S2A S 0.5715(6) 0.9070(7) 0.1636(5) 0.073(4) Uani 0.22 1 d P
Si2 Si 0.6983(2) 0.9812(3) 0.4973(2) 0.137(3) Uani 0.88 1 d P
Si2B Si 0.7658(11) 0.9846(9) 0.5288(5) 0.064(6) Uani 0.12 1 d P
S1 S 0.58077(9) 1.06748(11) 0.18064(6) 0.0527(6) Uani 1 1 d .
C200 C 0.5049(3) 0.8984(5) 0.0450(2) 0.0472(18) Uani 1 1 d .
C1 C 0.7649(12) 0.9756(10) 0.0997(6) 0.178(12) Uani 1 1 d .
C2 C 0.7656(8) 1.0409(9) 0.1039(8) 0.174(12) Uani 1 1 d .
C3 C 0.7304(5) 1.0836(7) 0.1238(6) 0.130(9) Uani 1 1 d .
C4 C 0.7506(5) 1.1106(7) 0.1565(4) 0.086(4) Uani 1 1 d .
C5 C 0.7166(4) 1.1462(5) 0.1708(4) 0.076(4) Uani 1 1 d .
C6 C 0.6632(3) 1.1592(5) 0.1521(3) 0.053(2) Uani 1 1 d .
C7 C 0.6273(3) 1.2000(5) 0.1684(2) 0.0490(19) Uani 1 1 d .
C8 C 0.5904(3) 1.1637(4) 0.1825(2) 0.0428(17) Uani 1 1 d .
C9 C 0.5951(3) 0.8369(5) 0.15185(19) 0.0454(18) Uani 1 1 d .
C10 C 0.6320(3) 0.8038(4) 0.1799(2) 0.0469(18) Uani 1 1 d .
C11 C 0.6614(3) 0.8474(4) 0.21007(19) 0.0435(17) Uani 1 1 d .
C12 C 0.6321(3) 0.8717(4) 0.2318(2) 0.0458(18) Uani 1 1 d .
C13 C 0.6593(3) 0.9109(5) 0.2606(2) 0.053(2) Uani 1 1 d .
C14 C 0.7130(4) 0.9279(5) 0.2675(2) 0.056(2) Uani 1 1 d .
C15 C 0.7402(5) 0.9689(6) 0.2992(3) 0.075(3) Uani 1 1 d .
C17 C 0.7613(15) 0.9236(11) 0.3277(4) 0.222(17) Uani 1 1 d .
C18 C 0.853(5) 1.039(5) 0.345(4) 0.87(14) Uani 1 1 d .
C19 C 0.7150(3) 0.8627(5) 0.2165(2) 0.0496(19) Uani 1 1 d .
C20 C 0.7409(3) 0.9022(5) 0.2457(2) 0.054(2) Uani 1 1 d .
C21 C 0.7473(4) 0.8352(6) 0.1935(3) 0.063(2) Uani 1 1 d .
C22 C 0.7868(5) 0.7776(7) 0.2108(4) 0.088(4) Uani 1 1 d .
C23 C 0.7761(5) 0.9023(7) 0.1824(3) 0.077(3) Uani 1 1 d .
C24 C 0.6400(4) 0.7292(5) 0.1790(2) 0.058(2) Uani 1 1 d .
C25 C 0.6118(4) 0.6871(5) 0.1508(3) 0.064(3) Uani 1 1 d .
C26 C 0.5753(4) 0.7197(5) 0.1255(2) 0.056(2) Uani 1 1 d .
C27 C 0.5661(3) 0.7945(5) 0.1254(2) 0.0502(19) Uani 1 1 d .
C28 C 0.5262(3) 0.8310(4) 0.0969(2) 0.0456(18) Uani 1 1 d .
C29 C 0.5412(3) 0.8579(5) 0.0695(2) 0.0494(19) Uani 1 1 d .
C30 C 0.5950(3) 0.8411(5) 0.0655(2) 0.053(2) Uani 1 1 d .
C31 C 0.5932(5) 0.7738(10) 0.0432(4) 0.117(7) Uani 1 1 d .
C32 C 0.4552(3) 0.9129(5) 0.04730(19) 0.0468(18) Uani 1 1 d .
C33 C 0.4389(3) 0.8837(5) 0.0745(2) 0.0471(18) Uani 1 1 d .
C34 C 0.4744(3) 0.8427(5) 0.09921(19) 0.0448(17) Uani 1 1 d .
C35 C 0.4549(4) 0.8139(5) 0.1277(2) 0.0514(19) Uani 1 1 d .
C36 C 0.4338(4) 0.8723(6) 0.1460(3) 0.066(3) Uani 1 1 d .
C37 C 0.4145(5) 0.7528(7) 0.1149(3) 0.075(3) Uani 1 1 d .
C38 C 0.4179(3) 0.9600(6) 0.0217(2) 0.052(2) Uani 1 1 d .
C39 C 0.4004(4) 1.0254(7) 0.0382(2) 0.068(3) Uani 1 1 d .
C40 C 0.3691(5) 0.9157(9) 0.0018(3) 0.095(5) Uani 1 1 d .
C42 C 0.6295(3) 1.2748(5) 0.1701(3) 0.058(2) Uani 1 1 d .
C43 C 0.5963(4) 1.3152(6) 0.1841(3) 0.062(2) Uani 1 1 d .
C44 C 0.5606(3) 1.2789(5) 0.1968(2) 0.051(2) Uani 1 1 d .
C45 C 0.5581(3) 1.2029(4) 0.19695(19) 0.0418(16) Uani 1 1 d .
C46 C 0.5200(3) 1.1643(4) 0.2115(2) 0.0410(16) Uani 1 1 d .
C47 C 0.4694(3) 1.1432(4) 0.1921(2) 0.0440(17) Uani 1 1 d .
C48 C 0.4491(3) 1.1619(5) 0.1550(2) 0.053(2) Uani 1 1 d .
C49 C 0.4347(7) 1.0906(8) 0.1339(3) 0.105(5) Uani 1 1 d .
C50 C 0.3988(4) 1.2073(6) 0.1473(3) 0.068(3) Uani 1 1 d .
C51 C 0.4354(3) 1.1058(5) 0.2078(2) 0.053(2) Uani 1 1 d .
C52 C 0.4523(4) 1.0875(5) 0.2416(2) 0.055(2) Uani 1 1 d .
C53 C 0.5019(4) 1.1064(5) 0.2597(2) 0.053(2) Uani 1 1 d .
C54 C 0.5371(3) 1.1457(5) 0.2455(2) 0.0480(18) Uani 1 1 d .
C55 C 0.5898(4) 1.1661(5) 0.2686(2) 0.055(2) Uani 1 1 d .
C56 C 0.6225(6) 1.1015(9) 0.2876(5) 0.117(6) Uani 1 1 d .
C57 C 0.5855(4) 1.2256(8) 0.2923(3) 0.084(4) Uani 1 1 d .
C58 C 0.4130(4) 1.0480(6) 0.2566(3) 0.070(3) Uani 1 1 d .
C59 C 0.4039(7) 0.9704(8) 0.2405(7) 0.145(9) Uani 1 1 d .
C60 C 0.4282(9) 1.0510(11) 0.2938(5) 0.144(8) Uani 1 1 d .
C61 C 0.7825(7) 1.0929(11) 0.0810(6) 0.142(8) Uani 1 1 d .
C62 C 0.6766(5) 1.0970(7) 0.1038(4) 0.089(4) Uani 1 1 d .
C63 C 0.6423(4) 1.1353(5) 0.1186(3) 0.063(3) Uani 1 1 d .
C64 C 0.5880(4) 1.1549(5) 0.0986(3) 0.059(2) Uani 1 1 d .
C65 C 0.5910(5) 1.2212(6) 0.0758(4) 0.088(4) Uani 1 1 d .
C66 C 0.5577(5) 1.0932(7) 0.0763(3) 0.081(3) Uani 1 1 d .
C67 C 0.7382(5) 1.1734(7) 0.2062(4) 0.092(4) Uani 1 1 d .
C68 C 0.753(2) 1.1142(12) 0.2298(9) 0.40(4) Uani 1 1 d .
C69 C 0.7730(15) 1.2328(18) 0.2114(9) 0.29(2) Uani 1 1 d .
C70 C 0.5743(3) 0.8482(5) 0.2277(2) 0.0476(19) Uani 1 1 d .
C71 C 0.5716(3) 0.7838(5) 0.2478(3) 0.063(3) Uani 1 1 d .
C72 C 0.5405(3) 0.9107(5) 0.2341(3) 0.057(2) Uani 1 1 d .
C73 C 0.9303(5) 1.0162(8) 0.6280(3) 0.082(3) Uani 1 1 d .
C74 C 0.9024(4) 0.9529(6) 0.6396(2) 0.066(3) Uani 1 1 d .
C75 C 0.8717(4) 0.9040(6) 0.6108(3) 0.067(3) Uani 1 1 d .
C76 C 0.8952(3) 0.8781(6) 0.5872(2) 0.065(3) Uani 1 1 d .
C77 C 0.8676(4) 0.8355(6) 0.5607(3) 0.078(4) Uani 1 1 d .
C78 C 0.8154(4) 0.8157(6) 0.5572(4) 0.091(5) Uani 1 1 d .
C79 C 0.7813(5) 0.7741(6) 0.5282(4) 0.114(7) Uani 1 1 d .
C80 C 0.7500 0.8125(7) 0.5000 0.103(8) Uani 1 2 d S
C81 C 0.7929(4) 0.8383(8) 0.5790(6) 0.143(9) Uani 1 1 d .
C82 C 0.8207(4) 0.8830(8) 0.6083(5) 0.108(6) Uani 1 1 d .
C83 C 0.9431(9) 0.9096(9) 0.6645(3) 0.142(9) Uani 1 1 d .
C84 C 0.8952(6) 0.8073(6) 0.5359(3) 0.087(4) Uani 1 1 d .
C85 C 0.9337(7) 0.7477(10) 0.5512(4) 0.119(6) Uani 1 1 d .
C86 C 0.9215(8) 0.8628(9) 0.5240(4) 0.116(6) Uani 1 1 d .
C87 C 0.7827(9) 0.7015(8) 0.5268(5) 0.185(13) Uani 1 1 d .
C88 C 0.7643(14) 0.6664(11) 0.4905(9) 0.191(15) Uani 1 1 d .
C89 C 0.7361(5) 0.8101(13) 0.5840(7) 0.158(9) Uani 1 1 d .
C90 C 0.7004(6) 0.8820(15) 0.5814(11) 0.26(2) Uani 1 1 d .
C91 C 0.7404(6) 0.7535(12) 0.6093(8) 0.174(12) Uani 1 1 d .
C92 C 0.9370(13) 0.9666(10) 0.4300(9) 0.226(16) Uani 1 1 d .
C93 C 0.9193(6) 1.0320(8) 0.4172(4) 0.098(5) Uani 1 1 d .
C94 C 0.8831(4) 1.0733(7) 0.4339(4) 0.085(4) Uani 1 1 d .
C95 C 0.9024(4) 1.0941(6) 0.4673(3) 0.068(3) Uani 1 1 d .
C96 C 0.8699(4) 1.1333(6) 0.4827(3) 0.076(3) Uani 1 1 d .
C97 C 0.8174(4) 1.1472(5) 0.4663(4) 0.095(5) Uani 1 1 d .
C98 C 0.7820(4) 1.1869(5) 0.4832(4) 0.100(6) Uani 1 1 d .
C99 C 0.7500 1.1499(6) 0.5000 0.109(9) Uani 1 2 d S
C100 C 0.9318(8) 1.0732(12) 0.3930(7) 0.165(11) Uani 1 1 d .
C101 C 0.8308(4) 1.0919(7) 0.4154(4) 0.105(6) Uani 1 1 d .
C102 C 0.7978(4) 1.1286(6) 0.4310(4) 0.096(5) Uani 1 1 d .
C103 C 0.8938(5) 1.1544(6) 0.5194(4) 0.086(4) Uani 1 1 d .
C104 C 0.9202(15) 1.0894(11) 0.5434(6) 0.202(14) Uani 1 1 d .
C106 C 0.9394(4) 1.2070(6) 0.5225(3) 0.067(3) Uani 1 1 d .
C107 C 0.7804(5) 1.2615(5) 0.4829(4) 0.095(5) Uani 1 1 d .
C108 C 0.7500 1.2989(7) 0.5000 0.102(8) Uani 1 2 d S
C109 C 0.7409(4) 1.1515(8) 0.4085(6) 0.126(8) Uani 1 1 d .
C110 C 0.7455(5) 1.2104(11) 0.3847(7) 0.155(10) Uani 1 1 d .
C111 C 0.7104(6) 1.0871(11) 0.3911(8) 0.201(14) Uani 1 1 d .
S3 S 0.7480(2) 1.0530(2) 0.51463(12) 0.1127(15) Uani 1 1 d .
S4 S 0.73551(17) 0.9075(2) 0.49110(12) 0.1205(18) Uani 1 1 d .
C41 C 0.6249(7) 0.9059(11) 0.0591(8) 0.184(12) Uani 1 1 d .

loop_
_atom_site_aniso_label
_atom_site_aniso_U_11
_atom_site_aniso_U_22
_atom_site_aniso_U_33
_atom_site_aniso_U_23
_atom_site_aniso_U_13
_atom_site_aniso_U_12
Si1 0.0320(12) 0.0492(14) 0.110(2) 0.0004(13) 0.0208(12) 0.0062(9)
S2 0.0525(13) 0.0374(12) 0.0539(13) -0.0035(9) 0.0038(10) -0.0028(9)
Si1A 0.086(8) 0.094(8) 0.173(14) -0.045(9) 0.031(8) -0.015(6)
S2A 0.080(9) 0.044(7) 0.109(12) -0.001(7) 0.048(8) -0.016(6)
Si2 0.099(4) 0.093(4) 0.227(8) 0.007(4) 0.061(4) -0.017(3)
Si2B 0.117(19) 0.018(7) 0.053(11) -0.008(7) 0.019(11) -0.015(9)
S1 0.0569(12) 0.0399(10) 0.0797(14) -0.0148(9) 0.0489(11) -0.0093(8)
C200 0.043(4) 0.051(4) 0.050(4) -0.020(3) 0.017(3) -0.005(3)
C1 0.36(3) 0.092(11) 0.163(18) 0.043(11) 0.20(2) 0.095(17)
C2 0.153(15) 0.088(11) 0.37(3) -0.014(15) 0.22(2) -0.003(10)
C3 0.072(8) 0.059(7) 0.31(3) 0.055(11) 0.136(14) 0.031(6)
C4 0.058(7) 0.071(7) 0.135(12) -0.024(7) 0.037(7) 0.001(5)
C5 0.041(5) 0.051(5) 0.151(12) 0.011(6) 0.051(6) -0.001(4)
C6 0.038(4) 0.044(4) 0.087(6) 0.001(4) 0.036(4) -0.003(3)
C7 0.035(4) 0.050(4) 0.070(5) -0.001(4) 0.027(4) -0.001(3)
C8 0.043(4) 0.036(4) 0.051(4) -0.007(3) 0.016(3) 0.000(3)
C9 0.040(4) 0.055(5) 0.042(4) -0.008(3) 0.012(3) 0.012(3)
C10 0.033(4) 0.048(4) 0.057(5) -0.010(3) 0.009(3) 0.005(3)
C11 0.033(4) 0.045(4) 0.047(4) 0.002(3) 0.002(3) 0.007(3)
C12 0.040(4) 0.039(4) 0.057(5) -0.006(3) 0.012(3) 0.003(3)
C13 0.043(5) 0.043(4) 0.065(5) -0.012(4) 0.001(4) 0.001(3)
C14 0.053(5) 0.054(5) 0.052(5) 0.000(4) 0.002(4) 0.001(4)
C15 0.068(7) 0.081(7) 0.053(5) -0.002(5) -0.016(5) -0.018(5)
C17 0.46(5) 0.098(13) 0.048(8) -0.004(8) -0.016(15) 0.04(2)
C18 1.0(2) 0.61(13) 1.5(3) 0.47(18) 1.1(3) 0.52(15)
C19 0.034(4) 0.047(4) 0.063(5) -0.004(4) 0.006(3) 0.008(3)
C20 0.043(5) 0.057(5) 0.053(5) 0.008(4) 0.002(3) -0.001(4)
C21 0.053(5) 0.064(6) 0.078(6) 0.004(5) 0.028(5) 0.020(4)
C22 0.085(8) 0.078(8) 0.112(10) 0.009(7) 0.046(7) 0.034(6)
C23 0.062(6) 0.086(8) 0.095(8) 0.013(6) 0.040(6) 0.007(5)
C24 0.047(5) 0.061(5) 0.062(5) -0.019(4) 0.009(4) 0.013(4)
C25 0.051(5) 0.053(5) 0.083(7) -0.025(5) 0.011(5) 0.006(4)
C26 0.061(5) 0.043(4) 0.060(5) -0.022(4) 0.011(4) 0.011(4)
C27 0.038(4) 0.060(5) 0.051(4) -0.009(4) 0.010(3) 0.008(3)
C28 0.035(4) 0.048(4) 0.053(4) -0.016(3) 0.011(3) 0.006(3)
C29 0.043(4) 0.058(5) 0.052(4) -0.020(4) 0.023(3) -0.008(3)
C30 0.042(4) 0.064(5) 0.059(5) -0.025(4) 0.021(4) 0.005(4)
C31 0.060(7) 0.160(14) 0.133(12) -0.103(12) 0.029(7) 0.013(8)
C32 0.038(4) 0.066(5) 0.038(4) -0.013(3) 0.014(3) -0.008(3)
C33 0.038(4) 0.063(5) 0.041(4) -0.008(3) 0.012(3) 0.002(3)
C34 0.032(4) 0.061(5) 0.039(4) -0.008(3) 0.008(3) 0.000(3)
C35 0.053(5) 0.055(5) 0.048(4) -0.002(4) 0.017(4) 0.008(4)
C36 0.067(6) 0.080(7) 0.058(5) -0.002(5) 0.028(5) 0.007(5)
C37 0.080(7) 0.086(8) 0.070(6) -0.015(5) 0.039(6) -0.036(6)
C38 0.037(4) 0.080(6) 0.039(4) -0.004(4) 0.010(3) -0.005(4)
C39 0.059(6) 0.093(8) 0.046(5) -0.010(5) 0.004(4) 0.026(5)
C40 0.079(8) 0.151(12) 0.044(5) 0.005(6) -0.001(5) -0.063(8)
C42 0.047(5) 0.046(5) 0.094(7) -0.004(4) 0.042(5) -0.003(3)
C43 0.053(5) 0.060(6) 0.081(7) -0.010(5) 0.032(5) -0.011(4)
C44 0.039(4) 0.048(4) 0.072(5) -0.018(4) 0.028(4) -0.009(3)
C45 0.032(4) 0.048(4) 0.048(4) -0.010(3) 0.015(3) -0.006(3)
C46 0.034(4) 0.037(4) 0.055(4) -0.012(3) 0.017(3) -0.002(3)
C47 0.036(4) 0.048(4) 0.052(4) -0.011(3) 0.019(3) -0.009(3)
C48 0.042(4) 0.075(6) 0.046(4) -0.012(4) 0.018(3) -0.008(4)
C49 0.153(13) 0.083(8) 0.058(7) -0.036(6) -0.004(7) 0.016(8)
C50 0.070(6) 0.079(7) 0.057(5) 0.007(5) 0.019(5) 0.013(5)
C51 0.047(5) 0.053(5) 0.066(5) -0.009(4) 0.026(4) -0.013(4)
C52 0.052(5) 0.053(5) 0.067(6) 0.005(4) 0.030(4) 0.008(4)
C53 0.050(5) 0.053(5) 0.065(5) 0.004(4) 0.032(4) 0.007(4)
C54 0.044(4) 0.049(4) 0.057(5) -0.007(3) 0.026(4) 0.002(3)
C55 0.060(5) 0.054(5) 0.046(4) -0.008(4) 0.009(4) 0.017(4)
C56 0.079(9) 0.090(10) 0.153(15) 0.016(9) -0.012(9) 0.007(7)
C57 0.058(6) 0.111(9) 0.086(8) -0.065(7) 0.024(5) -0.004(6)
C58 0.045(5) 0.070(6) 0.109(9) 0.019(6) 0.045(5) 0.009(4)
C59 0.108(12) 0.068(8) 0.30(3) -0.022(12) 0.131(16) -0.031(8)
C60 0.20(2) 0.130(15) 0.151(17) -0.020(12) 0.123(16) -0.066(14)
C61 0.099(11) 0.148(16) 0.22(2) 0.008(15) 0.115(14) 0.036(10)
C62 0.086(8) 0.069(7) 0.140(12) 0.000(7) 0.075(9) 0.010(6)
C63 0.047(5) 0.051(5) 0.109(8) 0.003(5) 0.050(5) 0.008(4)
C64 0.047(5) 0.054(5) 0.090(7) -0.022(5) 0.040(5) -0.007(4)
C65 0.068(7) 0.059(6) 0.148(12) -0.006(7) 0.052(8) 0.004(5)
C66 0.089(8) 0.072(7) 0.080(7) -0.021(6) 0.021(6) -0.005(6)
C67 0.080(8) 0.058(6) 0.117(10) 0.003(6) -0.006(7) -0.008(5)
C68 0.64(8) 0.073(13) 0.25(4) 0.003(17) -0.24(4) -0.02(3)
C69 0.31(4) 0.22(3) 0.31(4) -0.11(3) 0.08(3) -0.21(3)
C70 0.026(4) 0.052(4) 0.065(5) -0.017(4) 0.013(3) -0.005(3)
C71 0.034(4) 0.054(5) 0.098(7) -0.009(5) 0.015(4) -0.005(4)
C72 0.042(5) 0.063(5) 0.068(6) -0.011(4) 0.018(4) 0.010(4)
C73 0.097(9) 0.104(9) 0.042(5) -0.023(5) 0.018(5) -0.015(7)
C74 0.067(6) 0.086(7) 0.050(5) -0.025(5) 0.023(4) -0.007(5)
C75 0.042(5) 0.083(7) 0.071(6) -0.034(5) 0.010(4) 0.004(4)
C76 0.035(4) 0.092(7) 0.057(5) -0.037(5) -0.004(4) 0.003(4)
C77 0.054(6) 0.081(7) 0.069(6) -0.034(5) -0.029(5) 0.023(5)
C78 0.034(5) 0.072(7) 0.136(11) -0.038(7) -0.025(6) 0.022(5)
C79 0.095(9) 0.049(6) 0.127(11) -0.007(6) -0.079(9) 0.013(5)
C80 0.052(8) 0.038(7) 0.157(16) 0.000 -0.069(10) 0.000
C81 0.021(5) 0.091(10) 0.27(2) -0.034(12) -0.037(9) 0.002(5)
C82 0.040(6) 0.104(10) 0.188(16) -0.054(10) 0.046(8) -0.002(6)
C83 0.24(2) 0.104(11) 0.043(6) -0.009(6) -0.014(9) -0.074(13)
C84 0.121(10) 0.056(6) 0.057(6) -0.021(5) -0.019(6) 0.028(6)
C85 0.138(13) 0.128(12) 0.074(8) -0.029(8) 0.007(8) 0.073(11)
C86 0.180(17) 0.099(11) 0.067(8) -0.039(8) 0.030(9) 0.024(11)
C87 0.20(2) 0.056(7) 0.173(17) -0.014(8) -0.140(16) 0.036(9)
C88 0.23(3) 0.100(13) 0.24(4) -0.095(19) 0.06(2) -0.029(16)
C89 0.025(6) 0.162(18) 0.26(3) 0.003(18) 0.001(10) -0.018(8)
C90 0.030(7) 0.19(2) 0.53(6) -0.07(3) 0.042(16) 0.026(10)
C91 0.044(8) 0.128(15) 0.33(3) 0.050(18) 0.017(12) -0.022(8)
C92 0.33(3) 0.082(11) 0.40(4) 0.006(17) 0.32(3) 0.068(16)
C93 0.124(11) 0.088(9) 0.088(8) -0.024(7) 0.042(8) 0.059(8)
C94 0.054(6) 0.076(7) 0.132(11) -0.055(7) 0.039(6) 0.011(5)
C95 0.051(5) 0.059(6) 0.108(8) -0.027(5) 0.045(5) 0.008(4)
C96 0.065(6) 0.060(6) 0.127(10) -0.039(6) 0.067(7) -0.007(5)
C97 0.046(5) 0.041(5) 0.220(16) -0.063(7) 0.075(8) -0.014(4)
C98 0.060(6) 0.034(5) 0.244(17) -0.050(7) 0.103(9) -0.023(4)
C99 0.070(9) 0.016(5) 0.28(3) 0.000 0.117(14) 0.000
C100 0.130(14) 0.137(16) 0.28(3) 0.092(18) 0.146(18) 0.091(13)
C101 0.047(6) 0.079(8) 0.174(14) -0.090(9) 0.007(7) 0.004(5)
C102 0.036(5) 0.063(6) 0.181(14) -0.077(8) 0.018(6) -0.009(4)
C103 0.109(9) 0.054(6) 0.133(11) -0.016(6) 0.096(9) -0.002(6)
C104 0.42(4) 0.074(11) 0.145(19) 0.041(11) 0.13(2) 0.025(18)
C106 0.070(6) 0.068(6) 0.063(6) -0.012(5) 0.018(5) -0.011(5)
C107 0.092(8) 0.027(4) 0.218(16) -0.023(6) 0.124(10) -0.016(4)
C108 0.127(14) 0.023(6) 0.22(2) 0.000 0.149(16) 0.000
C109 0.027(5) 0.079(9) 0.26(2) -0.073(12) 0.017(8) -0.018(5)
C110 0.030(6) 0.118(13) 0.29(3) -0.088(16) 0.004(10) 0.002(7)
C111 0.054(9) 0.112(13) 0.37(4) -0.093(18) -0.037(14) -0.029(8)
S3 0.149(4) 0.075(2) 0.148(4) -0.021(2) 0.097(3) -0.001(2)
S4 0.109(3) 0.081(2) 0.127(3) -0.031(2) -0.035(2) 0.0114(18)
C41 0.093(11) 0.118(13) 0.40(4) 0.055(18) 0.166(19) 0.033(10)

loop_
_atom_type_symbol
_atom_type_description
_atom_type_scat_dispersion_real
_atom_type_scat_dispersion_imag
_atom_type_scat_source
C C 0.0181 0.0091 'International Tables Vol C Tables 4.2.6.8 and 6.1.1.4'
Si Si 0.2541 0.3302 'International Tables Vol C Tables 4.2.6.8 and 6.1.1.4'
S S 0.3331 0.5567 'International Tables Vol C Tables 4.2.6.8 and 6.1.1.4'
H H 0.0000 0.0000 'International Tables Vol C Tables 4.2.6.8 and 6.1.1.4'

loop_
_geom_angle_atom_site_label_1
_geom_angle_atom_site_label_2
_geom_angle_atom_site_label_3
_geom_angle
_geom_angle_site_symmetry_1
_geom_angle_site_symmetry_3
S2 Si1 S1 84.80(12) . .
S2 Si1 S2A 17.2(4) . .
S1 Si1 S2A 83.0(4) . .
S2A S2 C9 62.9(11) . .
S2A S2 Si1A 81.8(13) . .
C9 S2 Si1A 138.8(6) . .
S2A S2 Si1 109.8(13) . .
C9 S2 Si1 116.1(3) . .
Si1A S2 Si1 94.8(4) . .
S1 Si1A S2 90.9(6) . .
S1 Si1A S2A 98.3(7) . .
S2 Si1A S2A 23.2(5) . .
S2 S2A C9 91.1(14) . .
S2 S2A Si1A 75.0(13) . .
C9 S2A Si1A 154.2(14) . .
S2 S2A Si1 53.0(9) . .
C9 S2A Si1 106.5(8) . .
Si1A S2A Si1 82.7(6) . .
Si2B Si2 S4 58.1(7) 2_656 .
Si2B Si2 S3 75.9(8) 2_656 .
S4 Si2 S3 104.5(4) . .
Si2B Si2 Si2B 81.8(11) 2_656 .
S4 Si2 Si2B 70.9(7) . .
S3 Si2 Si2B 44.4(6) . .
Si2B Si2 S3 42.2(7) 2_656 2_656
S4 Si2 S3 90.5(4) . 2_656
S3 Si2 S3 36.5(3) . 2_656
Si2B Si2 S3 65.3(7) . 2_656
Si2B Si2 S4 65.8(7) 2_656 2_656
S4 Si2 S4 23.8(2) . 2_656
S3 Si2 S4 85.8(3) . 2_656
Si2B Si2 S4 47.5(6) . 2_656
S3 Si2 S4 84.0(3) 2_656 2_656
Si2B Si2 Si2 44.4(9) 2_656 2_656
S4 Si2 Si2 53.6(2) . 2_656
S3 Si2 Si2 51.6(2) . 2_656
Si2B Si2 Si2 37.5(8) . 2_656
S3 Si2 Si2 43.9(2) 2_656 2_656
S4 Si2 Si2 40.55(19) 2_656 2_656
S3 Si2B S4 127.0(14) . 2_656
S3 Si2B Si2 86.5(12) . 2_656
S4 Si2B Si2 63.9(9) 2_656 2_656
S3 Si2B Si2 66.7(10) . .
S4 Si2B Si2 74.8(8) 2_656 .
Si2 Si2B Si2 98.1(11) 2_656 .
S3 Si2B S4 106.2(12) . .
S4 Si2B S4 24.0(3) 2_656 .
Si2 Si2B S4 68.9(8) 2_656 .
Si2 Si2B S4 51.3(6) . .
S3 Si2B S3 33.9(6) . 2_656
S4 Si2B S3 95.9(10) 2_656 2_656
Si2 Si2B S3 56.6(7) 2_656 2_656
Si2 Si2B S3 62.2(7) . 2_656
S4 Si2B S3 80.0(8) . 2_656
S3 Si2B Si2B 65.6(8) . 2_656
S4 Si2B Si2B 61.5(8) 2_656 2_656
Si2 Si2B Si2B 53.7(11) 2_656 2_656
Si2 Si2B Si2B 44.5(10) . 2_656
S4 Si2B Si2B 43.3(6) . 2_656
S3 Si2B Si2B 36.6(5) 2_656 2_656
C8 S1 Si1A 140.2(5) . .
C8 S1 Si1 118.9(3) . .
Si1A S1 Si1 89.5(4) . .
C32 C200 C29 121.0(8) . .
C1 C2 C3 124.6(15) . .
C1 C2 C61 122.1(19) . .
C3 C2 C61 109.7(13) . .
C4 C3 C62 122.3(12) . .
C4 C3 C2 124.2(16) . .
C62 C3 C2 113(2) . .
C5 C4 C3 118.8(12) . .
C4 C5 C6 120.2(13) . .
C4 C5 C67 118.6(12) . .
C6 C5 C67 121.2(10) . .
C5 C6 C63 122.1(9) . .
C5 C6 C7 118.8(10) . .
C63 C6 C7 119.0(8) . .
C42 C7 C8 117.7(7) . .
C42 C7 C6 119.8(7) . .
C8 C7 C6 122.5(7) . .
C45 C8 C7 120.8(7) . .
C45 C8 S1 116.0(6) . .
C7 C8 S1 123.2(6) . .
C27 C9 C10 120.2(8) . .
C27 C9 S2A 122.5(9) . .
C10 C9 S2A 109.1(9) . .
C27 C9 S2 116.6(6) . .
C10 C9 S2 123.0(6) . .
S2A C9 S2 26.0(6) . .
C24 C10 C9 118.0(7) . .
C24 C10 C11 120.4(7) . .
C9 C10 C11 121.6(7) . .
C19 C11 C12 121.3(7) . .
C19 C11 C10 121.1(8) . .
C12 C11 C10 117.6(7) . .
C11 C12 C13 118.3(7) . .
C11 C12 C70 122.6(7) . .
C13 C12 C70 118.5(8) . .
C14 C13 C12 121.6(9) . .
C13 C14 C20 118.6(8) . .
C13 C14 C15 119.1(10) . .
C20 C14 C15 122.2(9) . .
C17 C15 C14 114.4(12) . .
C17 C15 C18 71(2) . .
C14 C15 C18 145.5(16) . .
C20 C19 C11 118.8(8) . .
C20 C19 C21 119.5(8) . .
C11 C19 C21 121.7(8) . .
C19 C20 C14 121.4(8) . .
C22 C21 C19 111.0(9) . .
C22 C21 C23 111.4(9) . .
C19 C21 C23 108.9(8) . .
C10 C24 C25 120.9(8) . .
C26 C25 C24 119.3(8) . .
C25 C26 C27 121.6(8) . .
C9 C27 C26 119.8(8) . .
C9 C27 C28 118.6(8) . .
C26 C27 C28 121.6(7) . .
C29 C28 C34 120.5(8) . .
C29 C28 C27 120.7(7) . .
C34 C28 C27 118.6(8) . .
C200 C29 C28 119.7(7) . .
C200 C29 C30 119.4(8) . .
C28 C29 C30 120.8(8) . .
C29 C30 C31 111.5(8) . .
C29 C30 C41 114.6(9) . .
C31 C30 C41 117.2(14) . .
C200 C32 C33 119.7(8) . .
C200 C32 C38 120.1(8) . .
C33 C32 C38 120.1(7) . .
C34 C33 C32 120.2(7) . .
C33 C34 C28 118.8(8) . .
C33 C34 C35 117.7(7) . .
C28 C34 C35 123.5(7) . .
C34 C35 C37 109.7(7) . .
C34 C35 C36 114.0(8) . .
C37 C35 C36 112.3(9) . .
C39 C38 C32 110.5(7) . .
C39 C38 C40 110.4(10) . .
C32 C38 C40 110.5(9) . .
C7 C42 C43 122.2(8) . .
C44 C43 C42 118.7(9) . .
C43 C44 C45 121.6(8) . .
C8 C45 C44 118.9(7) . .
C8 C45 C46 120.1(7) . .
C44 C45 C46 121.0(7) . .
C47 C46 C54 119.4(7) . .
C47 C46 C45 122.1(7) . .
C54 C46 C45 118.4(7) . .
C46 C47 C51 118.9(8) . .
C46 C47 C48 121.4(7) . .
C51 C47 C48 119.6(7) . .
C50 C48 C47 111.4(7) . .
C50 C48 C49 106.7(9) . .
C47 C48 C49 109.9(9) . .
C52 C51 C47 121.6(8) . .
C51 C52 C53 118.5(9) . .
C51 C52 C58 118.4(9) . .
C53 C52 C58 123.0(9) . .
C52 C53 C54 122.1(9) . .
C46 C54 C53 119.3(8) . .
C46 C54 C55 124.0(8) . .
C53 C54 C55 116.7(8) . .
C57 C55 C54 112.2(8) . .
C57 C55 C56 110.9(11) . .
C54 C55 C56 114.5(9) . .
C60 C58 C52 113.6(11) . .
C60 C58 C59 116.5(15) . .
C52 C58 C59 106.8(10) . .
C63 C62 C3 118.3(15) . .
C62 C63 C6 118.1(10) . .
C62 C63 C64 120.6(12) . .
C6 C63 C64 121.2(8) . .
C63 C64 C65 109.0(8) . .
C63 C64 C66 114.2(9) . .
C65 C64 C66 108.3(10) . .
C69 C67 C68 116(3) . .
C69 C67 C5 117(2) . .
C68 C67 C5 111.8(15) . .
C71 C70 C72 112.6(8) . .
C71 C70 C12 111.9(7) . .
C72 C70 C12 112.0(7) . .
C83 C74 C73 108.4(11) . .
C83 C74 C75 110.1(10) . .
C73 C74 C75 112.8(9) . .
C82 C75 C76 118.3(10) . .
C82 C75 C74 120.4(10) . .
C76 C75 C74 121.4(9) . .
C77 C76 C75 121.9(10) . .
C78 C77 C76 120.5(11) . .
C78 C77 C84 119.5(10) . .
C76 C77 C84 120.0(10) . .
C81 C78 C77 118.9(11) . .
C81 C78 C79 116.7(13) . .
C77 C78 C79 124.2(14) . .
C87 C79 C80 118.5(10) . .
C87 C79 C78 122.0(9) . .
C80 C79 C78 119.3(10) . .
C79 C80 C79 120.3(13) . 2_656
C79 C80 S4 105.9(6) . 2_656
C79 C80 S4 133.7(7) 2_656 2_656
C79 C80 S4 133.7(7) . .
C79 C80 S4 105.9(6) 2_656 .
S4 C80 S4 28.8(3) 2_656 .
C78 C81 C82 123.1(12) . .
C78 C81 C89 127.3(15) . .
C82 C81 C89 108.5(19) . .
C75 C82 C81 117.3(13) . .
C86 C84 C85 110.1(16) . .
C86 C84 C77 112.1(10) . .
C85 C84 C77 110.6(11) . .
C79 C87 C88 116.9(14) . 2_656
C79 C87 C88 116.2(16) . .
C88 C87 C88 49(2) 2_656 .
C88 C88 C87 74(3) 2_656 2_656
C88 C88 C87 57(3) 2_656 .
C87 C88 C87 106.6(16) 2_656 .
C91 C89 C90 124(3) . .
C91 C89 C81 115.7(14) . .
C90 C89 C81 105.4(17) . .
C92 C93 C100 131.1(13) . .
C92 C93 C94 116.6(15) . .
C100 C93 C94 111.9(13) . .
C95 C94 C101 119.7(9) . .
C95 C94 C93 120.1(10) . .
C101 C94 C93 120.2(12) . .
C94 C95 C96 120.5(10) . .
C97 C96 C95 121.2(12) . .
C97 C96 C103 121.0(9) . .
C95 C96 C103 117.6(11) . .
C96 C97 C102 118.2(9) . .
C96 C97 C98 121.3(13) . .
C102 C97 C98 120.3(11) . .
C107 C98 C99 117.6(8) . .
C107 C98 C97 120.1(9) . .
C99 C98 C97 122.3(9) . .
C98 C99 C98 122.6(11) 2_656 .
C98 C99 S3 133.6(6) 2_656 2_656
C98 C99 S3 102.5(5) . 2_656
C98 C99 S3 102.5(5) 2_656 .
C98 C99 S3 133.6(6) . .
S3 C99 S3 38.9(3) 2_656 .
C94 C101 C102 119.9(13) . .
C97 C102 C101 120.1(11) . .
C97 C102 C109 122.5(11) . .
C101 C102 C109 117.3(14) . .
C104 C103 C106 103.7(16) . .
C104 C103 C96 114.9(12) . .
C106 C103 C96 109.3(9) . .
C98 C107 C108 120.5(9) . .
C107 C108 C107 121.1(12) 2_656 .
C110 C109 C111 113(2) . .
C110 C109 C102 110.3(11) . .
C111 C109 C102 111.1(13) . .
S3 S3 Si2B 107.3(10) 2_656 .
S3 S3 Si2 82.3(5) 2_656 .
Si2B S3 Si2 68.9(10) . .
S3 S3 C99 70.56(17) 2_656 .
Si2B S3 C99 160.0(12) . .
Si2 S3 C99 128.9(4) . .
S3 S3 Si2 61.2(4) 2_656 2_656
Si2B S3 Si2 51.2(11) . 2_656
Si2 S3 Si2 84.5(4) . 2_656
C99 S3 Si2 115.7(3) . 2_656
S3 S3 Si2B 38.7(6) 2_656 2_656
Si2B S3 Si2B 77.8(12) . 2_656
Si2 S3 Si2B 47.5(8) . 2_656
C99 S3 Si2B 106.9(5) . 2_656
Si2 S3 Si2B 52.6(7) 2_656 2_656
S4 S4 Si2B 108.0(10) 2_656 2_656
S4 S4 Si2 104.8(6) 2_656 .
Si2B S4 Si2 57.9(10) 2_656 .
S4 S4 C80 75.59(14) 2_656 .
Si2B S4 C80 156.2(10) 2_656 .
Si2 S4 C80 145.1(5) . .
S4 S4 Si2B 48.0(8) 2_656 .
Si2B S4 Si2B 75.2(13) 2_656 .
Si2 S4 Si2B 57.8(8) . .
C80 S4 Si2B 119.2(6) . .
S4 S4 Si2 51.3(5) 2_656 2_656
Si2B S4 Si2 57.7(10) 2_656 2_656
Si2 S4 Si2 85.9(4) . 2_656
C80 S4 Si2 117.1(3) . 2_656
Si2B S4 Si2 45.3(8) . 2_656

loop_
_geom_bond_atom_site_label_1
_geom_bond_atom_site_label_2
_geom_bond_distance
_geom_bond_site_symmetry_2
Si1 S2 2.081(4) .
Si1 S1 2.097(3) .
Si1 S2A 2.451(13) .
S2 S2A 0.770(16) .
S2 C9 1.758(8) .
S2 Si1A 1.892(14) .
Si1A S1 2.058(12) .
Si1A S2A 1.94(2) .
S2A C9 1.566(16) .
Si2 Si2B 1.63(3) 2_656
Si2 S4 1.730(8) .
Si2 S3 1.848(8) .
Si2 Si2B 1.88(3) .
Si2 S3 2.090(7) 2_656
Si2 S4 2.142(8) 2_656
Si2 Si2 2.655(12) 2_656
Si2B S3 1.41(2) .
Si2B S4 1.636(18) 2_656
Si2B Si2 1.63(3) 2_656
Si2B S4 2.095(18) .
Si2B S3 2.15(2) 2_656
Si2B Si2B 2.30(4) 2_656
S1 C8 1.783(8) .
C200 C32 1.363(11) .
C200 C29 1.393(13) .
C1 C2 1.21(2) .
C2 C3 1.613(19) .
C2 C61 1.51(3) .
C3 C4 1.40(3) .
C3 C62 1.44(2) .
C4 C5 1.376(16) .
C5 C6 1.412(14) .
C5 C67 1.50(2) .
C6 C63 1.419(15) .
C6 C7 1.509(11) .
C7 C42 1.375(12) .
C7 C8 1.432(11) .
C8 C45 1.379(11) .
C9 C27 1.385(11) .
C9 C10 1.423(11) .
C10 C24 1.388(12) .
C10 C11 1.502(10) .
C11 C19 1.381(11) .
C11 C12 1.419(11) .
C12 C13 1.407(11) .
C12 C70 1.538(11) .
C13 C14 1.388(13) .
C14 C20 1.405(14) .
C14 C15 1.510(12) .
C15 C17 1.425(19) .
C15 C18 3.28(17) .
C19 C20 1.412(12) .
C19 C21 1.537(13) .
C21 C22 1.511(14) .
C21 C23 1.582(16) .
C24 C25 1.422(12) .
C25 C26 1.344(14) .
C26 C27 1.393(12) .
C27 C28 1.497(11) .
C28 C29 1.402(12) .
C28 C34 1.406(10) .
C29 C30 1.502(11) .
C30 C31 1.538(13) .
C30 C41 1.49(2) .
C32 C33 1.428(12) .
C32 C38 1.497(12) .
C33 C34 1.393(11) .
C34 C35 1.519(12) .
C35 C37 1.529(14) .
C35 C36 1.511(13) .
C38 C39 1.521(14) .
C38 C40 1.540(12) .
C42 C43 1.395(13) .
C43 C44 1.374(12) .
C44 C45 1.397(11) .
C45 C46 1.488(10) .
C46 C47 1.395(10) .
C46 C54 1.402(12) .
C47 C51 1.426(11) .
C47 C48 1.527(12) .
C48 C50 1.515(14) .
C48 C49 1.561(14) .
C51 C52 1.393(13) .
C52 C53 1.348(14) .
C52 C58 1.533(12) .
C53 C54 1.428(12) .
C54 C55 1.486(12) .
C55 C57 1.501(12) .
C55 C56 1.542(16) .
C58 C60 1.49(2) .
C58 C59 1.56(2) .
C62 C63 1.415(14) .
C63 C64 1.470(14) .
C64 C65 1.560(17) .
C64 C66 1.533(14) .
C67 C69 1.40(2) .
C67 C68 1.44(3) .
C70 C71 1.463(14) .
C70 C72 1.518(11) .
C73 C74 1.525(17) .
C74 C83 1.49(2) .
C74 C75 1.530(12) .
C75 C82 1.365(15) .
C75 C76 1.387(14) .
C76 C77 1.378(11) .
C77 C78 1.381(17) .
C77 C84 1.517(18) .
C78 C81 1.29(3) .
C78 C79 1.490(14) .
C79 C87 1.336(17) .
C79 C80 1.413(12) .
C80 C79 1.413(12) 2_656
C80 S4 1.801(13) 2_656
C80 S4 1.801(13) .
C81 C82 1.48(2) .
C81 C89 1.65(2) .
C84 C86 1.40(2) .
C84 C85 1.501(16) .
C87 C88 1.39(4) 2_656
C87 C88 1.59(3) .
C88 C88 1.24(5) 2_656
C88 C87 1.39(4) 2_656
C89 C91 1.46(3) .
C89 C90 1.60(3) .
C92 C93 1.34(3) .
C93 C100 1.37(2) .
C93 C94 1.531(13) .
C94 C95 1.394(17) .
C94 C101 1.409(17) .
C95 C96 1.405(11) .
C96 C97 1.372(17) .
C96 C103 1.528(19) .
C97 C102 1.45(2) .
C97 C98 1.507(11) .
C98 C107 1.370(13) .
C98 C99 1.415(12) .
C99 C98 1.414(12) 2_656
C99 S3 1.887(12) 2_656
C99 S3 1.887(12) .
C101 C102 1.394(16) .
C102 C109 1.573(19) .
C103 C104 1.58(2) .
C103 C106 1.513(15) .
C107 C108 1.395(11) .
C108 C107 1.394(11) 2_656
C109 C110 1.50(3) .
C109 C111 1.493(17) .
S3 S3 1.256(8) 2_656
S3 Si2 2.090(7) 2_656
S3 Si2B 2.15(2) 2_656
S4 S4 0.896(6) 2_656
S4 Si2B 1.636(18) 2_656
S4 Si2 2.142(8) 2_656

loop_
_geom_torsion_atom_site_label_1
_geom_torsion_atom_site_label_2
_geom_torsion_atom_site_label_3
_geom_torsion_atom_site_label_4
_geom_torsion
_geom_torsion_site_symmetry_1
_geom_torsion_site_symmetry_4
S1 Si1 S2 S2A -83.0(12) . .
S1 Si1 S2 C9 -151.7(3) . .
S2A Si1 S2 C9 -68.7(12) . .
S1 Si1 S2 Si1A 0.0(6) . .
S2A Si1 S2 Si1A 83.0(14) . .
S2A S2 Si1A S1 109.4(14) . .
C9 S2 Si1A S1 139.8(5) . .
Si1 S2 Si1A S1 0.0(6) . .
C9 S2 Si1A S2A 30.5(14) . .
Si1 S2 Si1A S2A -109.4(13) . .
Si1A S2 S2A C9 157.9(9) . .
Si1 S2 S2A C9 -109.9(7) . .
C9 S2 S2A Si1A -157.9(9) . .
Si1 S2 S2A Si1A 92.2(6) . .
C9 S2 S2A Si1 109.9(7) . .
Si1A S2 S2A Si1 -92.2(6) . .
S1 Si1A S2A S2 -72.4(14) . .
S1 Si1A S2A C9 -132(2) . .
S2 Si1A S2A C9 -60(3) . .
S1 Si1A S2A Si1 -18.9(7) . .
S2 Si1A S2A Si1 53.5(9) . .
S1 Si1 S2A S2 95.2(12) . .
S2 Si1 S2A C9 78.6(14) . .
S1 Si1 S2A C9 173.8(10) . .
S2 Si1 S2A Si1A -76.7(14) . .
S1 Si1 S2A Si1A 18.5(7) . .
Si2B Si2 Si2B S3 78.2(10) 2_656 .
S4 Si2 Si2B S3 137.2(11) . .
S3 Si2 Si2B S3 37.4(6) 2_656 .
S4 Si2 Si2B S3 142.8(15) 2_656 .
Si2 Si2 Si2B S3 82.7(10) 2_656 .
Si2B Si2 Si2B S4 -64.6(10) 2_656 2_656
S4 Si2 Si2B S4 -5.5(6) . 2_656
S3 Si2 Si2B S4 -142.8(15) . 2_656
S3 Si2 Si2B S4 -105.4(9) 2_656 2_656
Si2 Si2 Si2B S4 -60.1(8) 2_656 2_656
Si2B Si2 Si2B Si2 -4.5(13) 2_656 2_656
S4 Si2 Si2B Si2 54.6(7) . 2_656
S3 Si2 Si2B Si2 -82.7(10) . 2_656
S3 Si2 Si2B Si2 -45.3(7) 2_656 2_656
S4 Si2 Si2B Si2 60.1(8) 2_656 2_656
Si2B Si2 Si2B S4 -59.0(7) 2_656 .
S3 Si2 Si2B S4 -137.2(11) . .
S3 Si2 Si2B S4 -99.8(6) 2_656 .
S4 Si2 Si2B S4 5.5(6) 2_656 .
Si2 Si2 Si2B S4 -54.6(7) 2_656 .
Si2B Si2 Si2B S3 40.8(7) 2_656 2_656
S4 Si2 Si2B S3 99.8(6) . 2_656
S3 Si2 Si2B S3 -37.4(6) . 2_656
S4 Si2 Si2B S3 105.4(9) 2_656 2_656
Si2 Si2 Si2B S3 45.3(7) 2_656 2_656
S4 Si2 Si2B Si2B 59.0(7) . 2_656
S3 Si2 Si2B Si2B -78.2(10) . 2_656
S3 Si2 Si2B Si2B -40.8(7) 2_656 2_656
S4 Si2 Si2B Si2B 64.6(10) 2_656 2_656
Si2 Si2 Si2B Si2B 4.5(13) 2_656 2_656
S2 Si1A S1 C8 138.2(6) . .
S2A Si1A S1 C8 160.2(7) . .
S2 Si1A S1 Si1 0.0(6) . .
S2A Si1A S1 Si1 22.1(9) . .
S2 Si1 S1 C8 -150.8(3) . .
S2A Si1 S1 C8 -168.0(6) . .
S2 Si1 S1 Si1A 0.0(6) . .
S2A Si1 S1 Si1A -17.2(7) . .
C1 C2 C3 C4 103(3) . .
C61 C2 C3 C4 -98(2) . .
C1 C2 C3 C62 -81(3) . .
C61 C2 C3 C62 77(2) . .
C62 C3 C4 C5 5(2) . .
C2 C3 C4 C5 -180.0(12) . .
C3 C4 C5 C6 -3.9(19) . .
C3 C4 C5 C67 178.5(12) . .
C4 C5 C6 C63 1.3(15) . .
C67 C5 C6 C63 178.7(10) . .
C4 C5 C6 C7 -178.5(10) . .
C67 C5 C6 C7 -1.1(14) . .
C5 C6 C7 C42 80.9(12) . .
C63 C6 C7 C42 -99.0(11) . .
C5 C6 C7 C8 -98.8(10) . .
C63 C6 C7 C8 81.4(11) . .
C42 C7 C8 C45 0.7(13) . .
C6 C7 C8 C45 -179.7(8) . .
C42 C7 C8 S1 177.3(7) . .
C6 C7 C8 S1 -3.1(12) . .
Si1A S1 C8 C45 68.2(11) . .
Si1 S1 C8 C45 -161.5(5) . .
Si1A S1 C8 C7 -108.6(10) . .
Si1 S1 C8 C7 21.8(8) . .
S2 S2A C9 C27 -84.5(15) . .
Si1A S2A C9 C27 -28(3) . .
Si1 S2A C9 C27 -136.0(9) . .
S2 S2A C9 C10 127.2(14) . .
Si1A S2A C9 C10 -176(2) . .
Si1 S2A C9 C10 75.6(10) . .
Si1A S2A C9 S2 56(3) . .
Si1 S2A C9 S2 -51.5(9) . .
S2A S2 C9 C27 110.1(16) . .
Si1A S2 C9 C27 75.8(11) . .
Si1 S2 C9 C27 -149.9(6) . .
S2A S2 C9 C10 -63.9(16) . .
Si1A S2 C9 C10 -98.2(11) . .
Si1 S2 C9 C10 36.2(8) . .
Si1A S2 C9 S2A -34.3(17) . .
Si1 S2 C9 S2A 100.0(14) . .
C27 C9 C10 C24 3.6(13) . .
S2A C9 C10 C24 152.8(9) . .
S2 C9 C10 C24 177.4(7) . .
C27 C9 C10 C11 -175.7(8) . .
S2A C9 C10 C11 -26.5(12) . .
S2 C9 C10 C11 -1.9(12) . .
C24 C10 C11 C19 73.7(12) . .
C9 C10 C11 C19 -107.1(9) . .
C24 C10 C11 C12 -105.8(10) . .
C9 C10 C11 C12 73.5(11) . .
C19 C11 C12 C13 -1.1(12) . .
C10 C11 C12 C13 178.3(8) . .
C19 C11 C12 C70 -172.6(8) . .
C10 C11 C12 C70 6.8(12) . .
C11 C12 C13 C14 2.0(13) . .
C70 C12 C13 C14 173.8(8) . .
C12 C13 C14 C20 -2.9(14) . .
C12 C13 C14 C15 -178.8(9) . .
C13 C14 C15 C17 88(2) . .
C20 C14 C15 C17 -88(2) . .
C13 C14 C15 C18 179(3) . .
C20 C14 C15 C18 4(3) . .
C12 C11 C19 C20 1.2(12) . .
C10 C11 C19 C20 -178.2(8) . .
C12 C11 C19 C21 178.6(8) . .
C10 C11 C19 C21 -0.8(12) . .
C11 C19 C20 C14 -2.1(13) . .
C21 C19 C20 C14 -179.6(8) . .
C13 C14 C20 C19 2.9(14) . .
C15 C14 C20 C19 178.7(9) . .
C20 C19 C21 C22 66.7(13) . .
C11 C19 C21 C22 -110.7(11) . .
C20 C19 C21 C23 -56.3(11) . .
C11 C19 C21 C23 126.3(10) . .
C9 C10 C24 C25 -0.4(14) . .
C11 C10 C24 C25 178.9(9) . .
C10 C24 C25 C26 -2.9(16) . .
C24 C25 C26 C27 3.0(17) . .
C10 C9 C27 C26 -3.6(13) . .
S2A C9 C27 C26 -148.6(11) . .
S2 C9 C27 C26 -177.8(7) . .
C10 C9 C27 C28 177.8(8) . .
S2A C9 C27 C28 32.8(14) . .
S2 C9 C27 C28 3.7(11) . .
C25 C26 C27 C9 0.3(15) . .
C25 C26 C27 C28 178.8(10) . .
C9 C27 C28 C29 89.1(10) . .
C26 C27 C28 C29 -89.5(11) . .
C9 C27 C28 C34 -86.1(10) . .
C26 C27 C28 C34 95.4(10) . .
C32 C200 C29 C28 0.7(12) . .
C32 C200 C29 C30 178.1(7) . .
C34 C28 C29 C200 1.8(12) . .
C27 C28 C29 C200 -173.2(7) . .
C34 C28 C29 C30 -175.5(7) . .
C27 C28 C29 C30 9.4(12) . .
C200 C29 C30 C31 -83.4(13) . .
C28 C29 C30 C31 93.9(12) . .
C200 C29 C30 C41 52.6(17) . .
C28 C29 C30 C41 -130.0(16) . .
C29 C200 C32 C33 -2.7(12) . .
C29 C200 C32 C38 176.6(8) . .
C200 C32 C33 C34 2.3(12) . .
C38 C32 C33 C34 -177.0(8) . .
C32 C33 C34 C28 0.2(12) . .
C32 C33 C34 C35 179.3(7) . .
C29 C28 C34 C33 -2.2(12) . .
C27 C28 C34 C33 172.9(7) . .
C29 C28 C34 C35 178.7(7) . .
C27 C28 C34 C35 -6.1(12) . .
C33 C34 C35 C37 71.5(11) . .
C28 C34 C35 C37 -109.5(10) . .
C33 C34 C35 C36 -55.4(11) . .
C28 C34 C35 C36 123.6(9) . .
C200 C32 C38 C39 -122.2(9) . .
C33 C32 C38 C39 57.1(11) . .
C200 C32 C38 C40 115.3(10) . .
C33 C32 C38 C40 -65.4(11) . .
C8 C7 C42 C43 -1.9(15) . .
C6 C7 C42 C43 178.4(10) . .
C7 C42 C43 C44 0.6(16) . .
C42 C43 C44 C45 2.1(15) . .
C7 C8 C45 C44 1.9(12) . .
S1 C8 C45 C44 -175.0(6) . .
C7 C8 C45 C46 -180.0(7) . .
S1 C8 C45 C46 3.2(10) . .
C43 C44 C45 C8 -3.3(13) . .
C43 C44 C45 C46 178.6(9) . .
C8 C45 C46 C47 -85.0(10) . .
C44 C45 C46 C47 93.2(10) . .
C8 C45 C46 C54 91.8(9) . .
C44 C45 C46 C54 -90.1(10) . .
C54 C46 C47 C51 2.7(12) . .
C45 C46 C47 C51 179.5(7) . .
C54 C46 C47 C48 -179.8(7) . .
C45 C46 C47 C48 -3.1(12) . .
C46 C47 C48 C50 -120.5(9) . .
C51 C47 C48 C50 56.9(11) . .
C46 C47 C48 C49 121.4(10) . .
C51 C47 C48 C49 -61.1(12) . .
C46 C47 C51 C52 -2.7(13) . .
C48 C47 C51 C52 179.8(8) . .
C47 C51 C52 C53 0.6(14) . .
C47 C51 C52 C58 179.4(8) . .
C51 C52 C53 C54 1.3(14) . .
C58 C52 C53 C54 -177.4(8) . .
C47 C46 C54 C53 -0.9(11) . .
C45 C46 C54 C53 -177.7(7) . .
C47 C46 C54 C55 -179.3(7) . .
C45 C46 C54 C55 3.9(11) . .
C52 C53 C54 C46 -1.2(13) . .
C52 C53 C54 C55 177.3(8) . .
C46 C54 C55 C57 106.5(11) . .
C53 C54 C55 C57 -72.0(12) . .
C46 C54 C55 C56 -126.0(12) . .
C53 C54 C55 C56 55.6(13) . .
C51 C52 C58 C60 -162.4(13) . .
C53 C52 C58 C60 16.3(16) . .
C51 C52 C58 C59 67.7(14) . .
C53 C52 C58 C59 -113.6(14) . .
C4 C3 C62 C63 -3.5(19) . .
C2 C3 C62 C63 -178.9(11) . .
C3 C62 C63 C6 0.7(16) . .
C3 C62 C63 C64 175.7(10) . .
C5 C6 C63 C62 0.3(14) . .
C7 C6 C63 C62 -179.8(9) . .
C5 C6 C63 C64 -174.6(9) . .
C7 C6 C63 C64 5.2(13) . .
C62 C63 C64 C65 -76.3(12) . .
C6 C63 C64 C65 98.6(11) . .
C62 C63 C64 C66 45.0(14) . .
C6 C63 C64 C66 -140.2(10) . .
C4 C5 C67 C69 71(3) . .
C6 C5 C67 C69 -107(2) . .
C4 C5 C67 C68 -67(3) . .
C6 C5 C67 C68 116(3) . .
C11 C12 C70 C71 92.6(10) . .
C13 C12 C70 C71 -78.8(10) . .
C11 C12 C70 C72 -139.9(8) . .
C13 C12 C70 C72 48.7(11) . .
C83 C74 C75 C82 105.7(16) . .
C73 C74 C75 C82 -133.1(14) . .
C83 C74 C75 C76 -72.5(17) . .
C73 C74 C75 C76 48.8(16) . .
C82 C75 C76 C77 3(2) . .
C74 C75 C76 C77 -178.4(11) . .
C75 C76 C77 C78 -1.4(19) . .
C75 C76 C77 C84 -178.9(11) . .
C76 C77 C78 C81 1(2) . .
C84 C77 C78 C81 178.0(14) . .
C76 C77 C78 C79 175.7(11) . .
C84 C77 C78 C79 -6.9(18) . .
C81 C78 C79 C87 -101(2) . .
C77 C78 C79 C87 84(3) . .
C81 C78 C79 C80 85(2) . .
C77 C78 C79 C80 -90.0(17) . .
C87 C79 C80 C79 3.5(18) . 2_656
C78 C79 C80 C79 178.0(19) . 2_656
C87 C79 C80 S4 -172.8(19) . 2_656
C78 C79 C80 S4 1.7(17) . 2_656
C87 C79 C80 S4 178.6(17) . .
C78 C79 C80 S4 -7(2) . .
C77 C78 C81 C82 -2(3) . .
C79 C78 C81 C82 -177.2(14) . .
C77 C78 C81 C89 -167.8(16) . .
C79 C78 C81 C89 17(3) . .
C76 C75 C82 C81 -4(2) . .
C74 C75 C82 C81 177.5(13) . .
C78 C81 C82 C75 4(3) . .
C89 C81 C82 C75 172.0(15) . .
C78 C77 C84 C86 132.3(14) . .
C76 C77 C84 C86 -50.3(15) . .
C78 C77 C84 C85 -104.4(15) . .
C76 C77 C84 C85 73.1(17) . .
C80 C79 C87 C88 -36(4) . 2_656
C78 C79 C87 C88 149(2) . 2_656
C80 C79 C87 C88 19(3) . .
C78 C79 C87 C88 -156(2) . .
C79 C87 C88 C88 -104(2) . 2_656
C79 C87 C88 C87 -46(2) . 2_656
C88 C87 C88 C87 58(2) 2_656 2_656
C78 C81 C89 C91 95(3) . .
C82 C81 C89 C91 -73(2) . .
C78 C81 C89 C90 -125(2) . .
C82 C81 C89 C90 68(2) . .
C92 C93 C94 C95 62(3) . .
C100 C93 C94 C95 -112(2) . .
C92 C93 C94 C101 -120(2) . .
C100 C93 C94 C101 66(2) . .
C101 C94 C95 C96 0(2) . .
C93 C94 C95 C96 178.7(13) . .
C94 C95 C96 C97 5.1(19) . .
C94 C95 C96 C103 -179.9(11) . .
C95 C96 C97 C102 -7.8(18) . .
C103 C96 C97 C102 177.4(11) . .
C95 C96 C97 C98 177.8(11) . .
C103 C96 C97 C98 3.0(17) . .
C96 C97 C98 C107 86(2) . .
C102 C97 C98 C107 -87.9(16) . .
C96 C97 C98 C99 -92.9(14) . .
C102 C97 C98 C99 92.8(17) . .
C107 C98 C99 C98 -1.4(11) . 2_656
C97 C98 C99 C98 177.9(16) . 2_656
C107 C98 C99 S3 167.0(13) . 2_656
C97 C98 C99 S3 -13.6(15) . 2_656
C107 C98 C99 S3 -165.8(10) . .
C97 C98 C99 S3 13.5(19) . .
C95 C94 C101 C102 -2(2) . .
C93 C94 C101 C102 179.0(14) . .
C96 C97 C102 C101 5.4(19) . .
C98 C97 C102 C101 179.9(12) . .
C96 C97 C102 C109 -171.5(13) . .
C98 C97 C102 C109 2.9(19) . .
C94 C101 C102 C97 0(2) . .
C94 C101 C102 C109 176.8(14) . .
C97 C96 C103 C104 123.8(18) . .
C95 C96 C103 C104 -51.3(19) . .
C97 C96 C103 C106 -120.2(12) . .
C95 C96 C103 C106 64.8(14) . .
C99 C98 C107 C108 3(2) . .
C97 C98 C107 C108 -176.5(12) . .
C98 C107 C108 C107 -1.5(12) . 2_656
C97 C102 C109 C110 108.1(18) . .
C101 C102 C109 C110 -69.0(16) . .
C97 C102 C109 C111 -126.5(19) . .
C101 C102 C109 C111 56(2) . .
S4 Si2B S3 S3 -27(3) 2_656 2_656
Si2 Si2B S3 S3 26.1(12) 2_656 2_656
Si2 Si2B S3 S3 -74.2(9) . 2_656
S4 Si2B S3 S3 -40.7(16) . 2_656
Si2B Si2B S3 S3 -25.3(14) 2_656 2_656
S4 Si2B S3 Si2 47.0(18) 2_656 .
Si2 Si2B S3 Si2 100.3(8) 2_656 .
S4 Si2B S3 Si2 33.5(9) . .
S3 Si2B S3 Si2 74.2(9) 2_656 .
Si2B Si2B S3 Si2 48.9(8) 2_656 .
S4 Si2B S3 C99 -108(2) 2_656 .
Si2 Si2B S3 C99 -55(3) 2_656 .
Si2 Si2B S3 C99 -155(2) . .
S4 Si2B S3 C99 -121(2) . .
S3 Si2B S3 C99 -81(3) 2_656 .
Si2B Si2B S3 C99 -106(2) 2_656 .
S4 Si2B S3 Si2 -53.3(18) 2_656 2_656
Si2 Si2B S3 Si2 -100.3(8) . 2_656
S4 Si2B S3 Si2 -66.8(10) . 2_656
S3 Si2B S3 Si2 -26.1(12) 2_656 2_656
Si2B Si2B S3 Si2 -51.4(8) 2_656 2_656
S4 Si2B S3 Si2B -1.9(12) 2_656 2_656
Si2 Si2B S3 Si2B 51.4(8) 2_656 2_656
Si2 Si2B S3 Si2B -48.9(8) . 2_656
S4 Si2B S3 Si2B -15.4(4) . 2_656
S3 Si2B S3 Si2B 25.3(14) 2_656 2_656
Si2B Si2 S3 S3 19.4(8) 2_656 2_656
S4 Si2 S3 S3 70.5(5) . 2_656
Si2B Si2 S3 S3 112.0(12) . 2_656
S4 Si2 S3 S3 85.5(4) 2_656 2_656
Si2 Si2 S3 S3 61.6(4) 2_656 2_656
Si2B Si2 S3 Si2B -92.6(13) 2_656 .
S4 Si2 S3 Si2B -41.5(12) . .
S3 Si2 S3 Si2B -112.0(12) 2_656 .
S4 Si2 S3 Si2B -26.6(11) 2_656 .
Si2 Si2 S3 Si2B -50.4(11) 2_656 .
Si2B Si2 S3 C99 76.7(8) 2_656 .
S4 Si2 S3 C99 127.8(4) . .
Si2B Si2 S3 C99 169.3(12) . .
S3 Si2 S3 C99 57.3(4) 2_656 .
S4 Si2 S3 C99 142.7(3) 2_656 .
Si2 Si2 S3 C99 118.9(3) 2_656 .
Si2B Si2 S3 Si2 -42.2(7) 2_656 2_656
S4 Si2 S3 Si2 8.9(3) . 2_656
Si2B Si2 S3 Si2 50.4(11) . 2_656
S3 Si2 S3 Si2 -61.6(4) 2_656 2_656
S4 Si2 S3 Si2 23.9(2) 2_656 2_656
S4 Si2 S3 Si2B 51.1(8) . 2_656
Si2B Si2 S3 Si2B 92.6(13) . 2_656
S3 Si2 S3 Si2B -19.4(8) 2_656 2_656
S4 Si2 S3 Si2B 66.1(7) 2_656 2_656
Si2 Si2 S3 Si2B 42.2(7) 2_656 2_656
C98 C99 S3 S3 148.2(8) 2_656 2_656
C98 C99 S3 S3 -45.2(11) . 2_656
C98 C99 S3 Si2B -124(3) 2_656 .
C98 C99 S3 Si2B 42(3) . .
S3 C99 S3 Si2B 87(3) 2_656 .
C98 C99 S3 Si2 86.1(8) 2_656 .
C98 C99 S3 Si2 -107.3(10) . .
S3 C99 S3 Si2 -62.1(5) 2_656 .
C98 C99 S3 Si2 -169.2(7) 2_656 2_656
C98 C99 S3 Si2 -2.7(10) . 2_656
S3 C99 S3 Si2 42.5(4) 2_656 2_656
C98 C99 S3 Si2B 134.7(11) 2_656 2_656
C98 C99 S3 Si2B -58.7(13) . 2_656
S3 C99 S3 Si2B -13.5(9) 2_656 2_656
Si2B Si2 S4 S4 102.3(13) 2_656 2_656
S3 Si2 S4 S4 39.5(9) . 2_656
Si2B Si2 S4 S4 10.1(10) . 2_656
S3 Si2 S4 S4 73.6(8) 2_656 2_656
Si2 Si2 S4 S4 48.2(7) 2_656 2_656
S3 Si2 S4 Si2B -62.8(11) . 2_656
Si2B Si2 S4 Si2B -92.1(13) . 2_656
S3 Si2 S4 Si2B -28.6(10) 2_656 2_656
S4 Si2 S4 Si2B -102.3(13) 2_656 2_656
Si2 Si2 S4 Si2B -54.1(10) 2_656 2_656
Si2B Si2 S4 C80 -171.8(11) 2_656 .
S3 Si2 S4 C80 125.4(5) . .
Si2B Si2 S4 C80 96.1(9) . .
S3 Si2 S4 C80 159.6(4) 2_656 .
S4 Si2 S4 C80 85.9(10) 2_656 .
Si2 Si2 S4 C80 134.1(5) 2_656 .
Si2B Si2 S4 Si2B 92.1(13) 2_656 .
S3 Si2 S4 Si2B 29.4(8) . .
S3 Si2 S4 Si2B 63.5(8) 2_656 .
S4 Si2 S4 Si2B -10.1(10) 2_656 .
Si2 Si2 S4 Si2B 38.1(8) 2_656 .
Si2B Si2 S4 Si2 54.1(10) 2_656 2_656
S3 Si2 S4 Si2 -8.7(3) . 2_656
Si2B Si2 S4 Si2 -38.1(8) . 2_656
S3 Si2 S4 Si2 25.5(2) 2_656 2_656
S4 Si2 S4 Si2 -48.2(7) 2_656 2_656
C79 C80 S4 S4 17.3(15) . 2_656
C79 C80 S4 S4 -167.1(11) 2_656 2_656
C79 C80 S4 Si2B 119(3) . 2_656
C79 C80 S4 Si2B -65(2) 2_656 2_656
S4 C80 S4 Si2B 102(3) 2_656 2_656
C79 C80 S4 Si2 -78.1(13) . .
C79 C80 S4 Si2 97.6(10) 2_656 .
S4 C80 S4 Si2 -95.3(10) 2_656 .
C79 C80 S4 Si2B -3.4(15) . .
C79 C80 S4 Si2B 172.2(12) 2_656 .
S4 C80 S4 Si2B -20.7(10) 2_656 .
C79 C80 S4 Si2 48.4(12) . 2_656
C79 C80 S4 Si2 -136.0(9) 2_656 2_656
S4 C80 S4 Si2 31.1(6) 2_656 2_656
S3 Si2B S4 S4 153(2) . 2_656
Si2 Si2B S4 S4 73.1(13) 2_656 2_656
Si2 Si2B S4 S4 -166.8(15) . 2_656
S3 Si2B S4 S4 131.0(15) 2_656 2_656
Si2B Si2B S4 S4 132(2) 2_656 2_656
S3 Si2B S4 Si2B 20.7(4) . 2_656
S4 Si2B S4 Si2B -132(2) 2_656 2_656
Si2 Si2B S4 Si2B -59.0(11) 2_656 2_656
Si2 Si2B S4 Si2B 61.2(10) . 2_656
S3 Si2B S4 Si2B -1.1(6) 2_656 2_656
S3 Si2B S4 Si2 -40.5(12) . .
S4 Si2B S4 Si2 166.8(15) 2_656 .
Si2 Si2B S4 Si2 -120.1(9) 2_656 .
S3 Si2B S4 Si2 -62.2(6) 2_656 .
Si2B Si2B S4 Si2 -61.2(10) 2_656 .
S3 Si2B S4 C80 -179.9(11) . .
S4 Si2B S4 C80 27.4(12) 2_656 .
Si2 Si2B S4 C80 100.5(7) 2_656 .
Si2 Si2B S4 C80 -139.4(6) . .
S3 Si2B S4 C80 158.4(5) 2_656 .
Si2B Si2B S4 C80 159.5(9) 2_656 .
S3 Si2B S4 Si2 79.6(13) . 2_656
S4 Si2B S4 Si2 -73.1(13) 2_656 2_656
Si2 Si2B S4 Si2 120.1(9) . 2_656
S3 Si2B S4 Si2 57.9(6) 2_656 2_656
Si2B Si2B S4 Si2 59.0(11) 2_656 2_656
